data_4118177
loop_
_publ_author_name
'Hongxiao Jin'
'Hua Yang'
'Meilan Yu'
'Ziyang Liu'
'Christine M. Beavers'
'Marilyn M. Olmstead'
'Alan L. Balch'

_publ_section_title
;
 Single Samarium Atoms in Large Fullerene Cages. Characterization of Two
 Isomers of Sm@C92 and Four Isomers of Sm@C94 with the X-ray
 Crystallographic Identification of Sm@C1(42)-C92, Sm@Cs(24)-C92, and
 Sm@C3v(134)-C94
;
_journal_name_full 'Journal of the American Chemical Society'
_journal_page_first 10933
_journal_page_last 10941
_journal_paper_doi 10.1021/ja302859r
_journal_volume 134
_journal_year 2012
_chemical_formula_moiety 'C92 Sm,C36 H44 N4 Ni,2(C7 H8)'
_chemical_formula_sum 'C142 H60 N4 Ni Sm'
_chemical_formula_weight 2031.00
_chemical_name_common Sm@(C1-42-C92).NiOEP.2toluene
_chemical_name_systematic
; 
 ? 
;
_space_group_IT_number 12
_symmetry_cell_setting monoclinic
_symmetry_space_group_name_Hall '-C 2y'
_symmetry_space_group_name_H-M 'C 1 2/m 1'
_atom_sites_solution_hydrogens geom
_atom_sites_solution_primary direct
_atom_sites_solution_secondary difmap
_audit_creation_method SHELXL-97
_cell_angle_alpha 90.00
_cell_angle_beta 95.307(4)
_cell_angle_gamma 90.00
_cell_formula_units_Z 4
_cell_length_a 25.5517(7)
_cell_length_b 15.3002(4)
_cell_length_c 20.8629(6)
_cell_measurement_reflns_used 9993
_cell_measurement_temperature 90(2)
_cell_measurement_theta_max 28.4
_cell_measurement_theta_min 2.4
_cell_volume 8121.3(4)
_computing_cell_refinement 'Apex2 (Bruker, 2009)'
_computing_data_collection 'Apex2 (Bruker, 2009)'
_computing_data_reduction 'Apex2 (Bruker, 2009)'
_computing_publication_material 'SHELXL97 (Sheldrick, 2008)'
_computing_structure_refinement 'SHELXL97 (Sheldrick, 2008)'
_computing_structure_solution 'SHELXS97 (Sheldrick, 2008)'
_diffrn_ambient_temperature 90(2)
_diffrn_detector_area_resol_mean 8.3
_diffrn_measured_fraction_theta_full 0.997
_diffrn_measured_fraction_theta_max 0.997
_diffrn_measurement_device_type 'Bruker SMART Apex II'
_diffrn_measurement_method \w
_diffrn_radiation_monochromator graphite
_diffrn_radiation_source 'fine-focus sealed tube'
_diffrn_radiation_type MoK\a
_diffrn_radiation_wavelength 0.71073
_diffrn_reflns_av_R_equivalents 0.0369
_diffrn_reflns_av_sigmaI/netI 0.0292
_diffrn_reflns_limit_h_max 36
_diffrn_reflns_limit_h_min -36
_diffrn_reflns_limit_k_max 21
_diffrn_reflns_limit_k_min -21
_diffrn_reflns_limit_l_max 29
_diffrn_reflns_limit_l_min -29
_diffrn_reflns_number 64880
_diffrn_reflns_theta_full 30.51
_diffrn_reflns_theta_max 30.51
_diffrn_reflns_theta_min 2.41
_exptl_absorpt_coefficient_mu 1.020
_exptl_absorpt_correction_T_max 0.946
_exptl_absorpt_correction_T_min 0.847
_exptl_absorpt_correction_type multi-scan
_exptl_absorpt_process_details 'SADABS (Sheldrick, 1996)'
_exptl_crystal_colour black
_exptl_crystal_density_diffrn 1.661
_exptl_crystal_description needle
_exptl_crystal_F_000 4120
_exptl_crystal_size_max 0.37
_exptl_crystal_size_mid 0.11
_exptl_crystal_size_min 0.07
_refine_diff_density_max 0.949
_refine_diff_density_min -1.097
_refine_diff_density_rms 0.073
_refine_ls_extinction_method none
_refine_ls_goodness_of_fit_ref 1.037
_refine_ls_hydrogen_treatment constr
_refine_ls_matrix_type full
_refine_ls_number_parameters 1179
_refine_ls_number_reflns 12776
_refine_ls_number_restraints 1196
_refine_ls_restrained_S_all 1.025
_refine_ls_R_factor_all 0.0853
_refine_ls_R_factor_gt 0.0603
_refine_ls_shift/su_max 0.013
_refine_ls_shift/su_mean 0.000
_refine_ls_structure_factor_coef Fsqd
_refine_ls_weighting_details 'calc w=1/[\s^2^(Fo^2^)+(0.0915P)^2^+14.9643P] where P=(Fo^2^+2Fc^2^)/3'
_refine_ls_weighting_scheme calc
_refine_ls_wR_factor_gt 0.1615
_refine_ls_wR_factor_ref 0.1813
_reflns_number_gt 9384
_reflns_number_total 12776
_reflns_threshold_expression I>2\s(I)
_cod_data_source_file ja302859r_si_004.cif
_cod_data_source_block mn2001
_cod_original_sg_symbol_H-M 'C 2/m'
_cod_database_code 4118177

loop_
_symmetry_equiv_pos_as_xyz
'x, y, z'
'-x, y, -z'
'x+1/2, y+1/2, z'
'-x+1/2, y+1/2, -z'
'-x, -y, -z'
'x, -y, z'
'-x+1/2, -y+1/2, -z'
'x+1/2, -y+1/2, z'

loop_
_atom_site_label
_atom_site_type_symbol
_atom_site_fract_x
_atom_site_fract_y
_atom_site_fract_z
_atom_site_U_iso_or_equiv
_atom_site_adp_type
_atom_site_occupancy
_atom_site_symmetry_multiplicity
_atom_site_calc_flag
_atom_site_refinement_flags
_atom_site_disorder_assembly
_atom_site_disorder_group
Sm1 Sm 0.64881(3) 0.37545(5) 0.19047(4) 0.04409(17) Uani 0.25 1 d P . .
Sm2 Sm 0.63306(9) 0.39773(19) 0.16012(14) 0.0894(8) Uani 0.13 1 d P . .
Sm3 Sm 0.73423(15) 0.5229(2) 0.28267(17) 0.0635(9) Uiso 0.05 1 d P . .
Sm4 Sm 0.7204(2) 0.5808(4) 0.2701(3) 0.0778(14) Uiso 0.04 1 d P . .
Sm5 Sm 0.6596(4) 0.3703(5) 0.1510(4) 0.0698(18) Uiso 0.03 1 d P . .
C1 C 0.8479(3) 0.5387(7) 0.3278(4) 0.076(3) Uani 0.50 1 d PDU . -1
C2 C 0.8632(4) 0.5237(10) 0.2702(5) 0.106(6) Uani 0.50 1 d PDU . -1
C3 C 0.8660(4) 0.4344(9) 0.2443(7) 0.091(4) Uani 0.50 1 d PDU . -1
C4 C 0.8467(3) 0.3742(9) 0.2778(5) 0.098(3) Uani 0.50 1 d PDU . -1
C5 C 0.8273(4) 0.3886(10) 0.3424(6) 0.067(3) Uani 0.50 1 d PDU . -1
C6 C 0.8265(3) 0.4657(7) 0.3641(4) 0.084(3) Uani 0.50 1 d PDU . -1
C7 C 0.7819(3) 0.4956(17) 0.3963(3) 0.081(2) Uani 0.50 1 d PDU . -1
C8 C 0.7799(4) 0.5911(8) 0.3851(3) 0.090(3) Uani 0.50 1 d PDU . -1
C9 C 0.8146(7) 0.6142(15) 0.3384(10) 0.125(6) Uani 0.50 1 d PDU . -1
C10 C 0.8048(4) 0.6769(8) 0.2926(5) 0.078(3) Uani 0.50 1 d PDU . -1
C11 C 0.8237(3) 0.6555(7) 0.2275(5) 0.071(2) Uani 0.50 1 d PDU . -1
C12 C 0.8503(4) 0.5809(11) 0.2207(7) 0.100(4) Uani 0.50 1 d PDU . -1
C13 C 0.8476(7) 0.5313(9) 0.1595(7) 0.082(4) Uani 0.50 1 d PDU . -1
C14 C 0.8507(7) 0.4412(11) 0.1743(7) 0.088(5) Uani 0.50 1 d PDU . -1
C15 C 0.8239(3) 0.3759(6) 0.1430(4) 0.0648(18) Uani 0.50 1 d PDU . -1
C16 C 0.8021(9) 0.3049(16) 0.1815(11) 0.129(7) Uani 0.50 1 d PDU . -1
C17 C 0.8154(5) 0.3032(8) 0.2467(6) 0.093(4) Uani 0.50 1 d PDU . -1
C18 C 0.7755(7) 0.2822(14) 0.2898(10) 0.083(5) Uani 0.50 1 d PDU . -1
C19 C 0.7828(3) 0.3334(7) 0.3452(5) 0.075(2) Uani 0.50 1 d PDU . -1
C20 C 0.7384(7) 0.3586(13) 0.3760(12) 0.065(4) Uani 0.50 1 d PDU . -1
C21 C 0.7361(3) 0.4504(7) 0.3981(3) 0.079(2) Uani 0.50 1 d PDU . -1
C22 C 0.6861(3) 0.4925(19) 0.3918(2) 0.065(3) Uani 0.50 1 d PDU . -1
C23 C 0.6832(4) 0.5844(5) 0.3873(3) 0.066(2) Uani 0.50 1 d PDU . -1
C24 C 0.7322(8) 0.6318(16) 0.3816(12) 0.084(6) Uani 0.50 1 d PDU . -1
C25 C 0.7241(5) 0.7068(7) 0.3415(5) 0.091(3) Uani 0.50 1 d PDU . -1
C26 C 0.7594(8) 0.7300(12) 0.2949(9) 0.081(4) Uani 0.50 1 d PDU . -1
C27 C 0.7370(6) 0.7682(8) 0.2396(9) 0.091(4) Uani 0.50 1 d PDU . -1
C28 C 0.7546(6) 0.7530(10) 0.1800(8) 0.081(4) Uani 0.50 1 d PDU . -1
C29 C 0.7952(6) 0.6931(9) 0.1729(5) 0.069(3) Uani 0.50 1 d PDU . -1
C30 C 0.7889(4) 0.6468(6) 0.1112(4) 0.071(2) Uani 0.50 1 d PDU . -1
C31 C 0.8159(3) 0.5604(6) 0.1073(4) 0.067(2) Uani 0.50 1 d PDU . -1
C32 C 0.7956(2) 0.4914(13) 0.0609(3) 0.073(3) Uani 0.50 1 d PDU . -1
C33 C 0.7984(4) 0.3971(8) 0.0808(5) 0.079(2) Uani 0.50 1 d PDU . -1
C34 C 0.7623(6) 0.3358(11) 0.0521(7) 0.092(4) Uani 0.50 1 d PDU . -1
C35 C 0.7434(5) 0.2705(6) 0.0929(5) 0.078(2) Uani 0.50 1 d PDU . -1
C36 C 0.7595(8) 0.2584(11) 0.1566(8) 0.089(4) Uani 0.50 1 d PDU . -1
C37 C 0.7190(7) 0.2229(6) 0.1970(8) 0.094(3) Uani 0.50 1 d PDU . -1
C38 C 0.7307(6) 0.2415(9) 0.2700(8) 0.084(4) Uani 0.50 1 d PDU . -1
C39 C 0.6891(4) 0.2579(6) 0.3035(5) 0.066(2) Uani 0.50 1 d PDU . -1
C40 C 0.6902(3) 0.3212(6) 0.3524(4) 0.064(2) Uani 0.50 1 d PDU . -1
C41 C 0.6409(5) 0.3677(12) 0.3455(9) 0.102(5) Uani 0.50 1 d PDU . -1
C42 C 0.6364(3) 0.4531(6) 0.3588(3) 0.0639(18) Uani 0.50 1 d PDU . -1
C43 C 0.59579(19) 0.503(2) 0.3217(2) 0.0513(15) Uani 1 2 d SDU . -1
C44 C 0.6032(4) 0.5965(6) 0.3249(4) 0.084(3) Uani 0.50 1 d PDU . -1
C45 C 0.6439(6) 0.6400(8) 0.3530(7) 0.075(4) Uani 0.50 1 d PDU . -1
C46 C 0.6710(6) 0.7164(7) 0.3278(7) 0.095(4) Uani 0.50 1 d PDU . -1
C47 C 0.6483(9) 0.7589(12) 0.2683(11) 0.123(6) Uani 0.50 1 d PDU . -1
C48 C 0.6824(5) 0.7868(6) 0.2326(6) 0.088(3) Uani 0.50 1 d PDU . -1
C49 C 0.6647(5) 0.7934(11) 0.1640(9) 0.086(5) Uani 0.50 1 d PDU . -1
C50 C 0.7091(5) 0.7699(5) 0.1322(5) 0.088(3) Uani 0.50 1 d PDU . -1
C51 C 0.7071(6) 0.7276(9) 0.0749(8) 0.080(4) Uani 0.50 1 d PDU . -1
C52 C 0.7465(4) 0.6616(8) 0.0602(5) 0.065(3) Uani 0.50 1 d PDU . -1
C53 C 0.7315(6) 0.6021(10) 0.0125(7) 0.077(4) Uani 0.50 1 d PDU . -1
C54 C 0.7574(3) 0.5154(15) 0.0146(3) 0.089(5) Uani 0.50 1 d PDU . -1
C55 C 0.7186(4) 0.4543(7) -0.0131(3) 0.075(2) Uani 0.50 1 d PDU . -1
C56 C 0.7191(8) 0.3684(10) 0.0077(9) 0.089(5) Uani 0.50 1 d PDU . -1
C57 C 0.6735(5) 0.3243(9) 0.0178(5) 0.087(3) Uani 0.50 1 d PDU . -1
C58 C 0.6879(7) 0.2569(10) 0.0679(8) 0.088(4) Uani 0.50 1 d PDU . -1
C59 C 0.6530(5) 0.2294(6) 0.1096(5) 0.084(3) Uani 0.50 1 d PDU . -1
C60 C 0.6706(9) 0.2127(14) 0.1777(10) 0.109(6) Uani 0.50 1 d PDU . -1
C61 C 0.6254(5) 0.2307(6) 0.2107(5) 0.091(3) Uani 0.50 1 d PDU . -1
C62 C 0.6358(6) 0.2539(12) 0.2754(7) 0.086(4) Uani 0.50 1 d PDU . -1
C63 C 0.6069(3) 0.3279(6) 0.2975(4) 0.0561(18) Uani 0.50 1 d PDU . -1
C64 C 0.5672(4) 0.3740(8) 0.2556(5) 0.064(3) Uani 0.50 1 d PDU . -1
C65 C 0.5625(2) 0.4635(5) 0.2716(3) 0.0592(17) Uani 0.50 1 d PDU . -1
C66 C 0.5360(2) 0.5250(7) 0.2218(4) 0.082(4) Uani 0.50 1 d PDU . -1
C67 C 0.5433(3) 0.6113(7) 0.2272(6) 0.080(3) Uani 0.50 1 d PDU . -1
C68 C 0.5780(7) 0.6535(9) 0.2781(7) 0.089(4) Uani 0.50 1 d PDU . -1
C69 C 0.5969(5) 0.7306(6) 0.2500(6) 0.092(3) Uani 0.50 1 d PDU . -1
C70 C 0.5804(6) 0.7351(14) 0.1857(9) 0.086(4) Uani 0.50 1 d PDU . -1
C71 C 0.6121(5) 0.7693(7) 0.1389(7) 0.090(3) Uani 0.50 1 d PDU . -1
C72 C 0.6078(6) 0.7334(10) 0.0783(8) 0.103(5) Uani 0.50 1 d PDU . -1
C73 C 0.6534(4) 0.7171(8) 0.0430(6) 0.082(3) Uani 0.50 1 d PDU . -1
C74 C 0.6410(7) 0.6472(11) 0.0025(6) 0.097(5) Uani 0.50 1 d PDU . -1
C75 C 0.6788(4) 0.5906(8) -0.0154(3) 0.082(3) Uani 0.50 1 d PDU . -1
C76 C 0.6683(3) 0.4965(19) -0.0256(3) 0.093(3) Uani 0.50 1 d PDU . -1
C77 C 0.6221(4) 0.4558(8) -0.0106(3) 0.096(3) Uani 0.50 1 d PDU . -1
C78 C 0.6231(7) 0.3665(13) 0.0143(6) 0.111(5) Uani 0.50 1 d PDU . -1
C79 C 0.5843(6) 0.3370(13) 0.0603(7) 0.103(5) Uani 0.50 1 d PDU . -1
C80 C 0.5998(6) 0.2699(10) 0.1045(6) 0.092(4) Uani 0.50 1 d PDU . -1
C81 C 0.5830(9) 0.2682(15) 0.1675(9) 0.106(6) Uani 0.50 1 d PDU . -1
C82 C 0.5543(5) 0.3404(11) 0.1898(6) 0.086(4) Uani 0.50 1 d PDU . -1
C83 C 0.5331(4) 0.3992(10) 0.1441(5) 0.091(3) Uani 0.50 1 d PDU . -1
C84 C 0.5212(2) 0.4909(17) 0.1595(4) 0.095(4) Uani 0.50 1 d PDU . -1
C85 C 0.5261(3) 0.5392(8) 0.1018(6) 0.101(4) Uani 0.50 1 d PDU . -1
C86 C 0.5383(4) 0.6319(10) 0.1073(8) 0.103(4) Uani 0.50 1 d PDU . -1
C87 C 0.5423(5) 0.6666(11) 0.1689(8) 0.091(4) Uani 0.50 1 d PDU . -1
C88 C 0.5677(5) 0.6681(14) 0.0618(10) 0.113(5) Uani 0.50 1 d PDU . -1
C89 C 0.5889(4) 0.6064(11) 0.0118(5) 0.107(4) Uani 0.50 1 d PDU . -1
C90 C 0.5802(4) 0.5197(16) 0.0082(4) 0.113(6) Uani 0.50 1 d PDU . -1
C91 C 0.5457(3) 0.4854(15) 0.0511(4) 0.106(5) Uani 0.50 1 d PDU . -1
C92 C 0.5477(4) 0.4020(11) 0.0763(6) 0.101(4) Uani 0.50 1 d PDU . -1
Ni1 Ni 0.518876(13) 0.5000 0.420903(16) 0.02172(10) Uani 1 2 d S . .
N1 N 0.46208(9) 0.5000 0.35071(11) 0.0256(5) Uani 1 2 d S . .
N2 N 0.51979(6) 0.62809(12) 0.41976(8) 0.0249(3) Uani 1 1 d . . .
N3 N 0.57694(9) 0.5000 0.48915(11) 0.0235(4) Uani 1 2 d S . .
C95 C 0.39916(8) 0.54437(16) 0.26937(10) 0.0321(5) Uani 1 1 d . . .
C96 C 0.43819(8) 0.57128(15) 0.32033(9) 0.0282(4) Uani 1 1 d . . .
C97 C 0.44983(8) 0.65699(16) 0.33453(10) 0.0299(4) Uani 1 1 d . . .
H97 H 0.4299 0.7008 0.3110 0.036 Uiso 1 1 calc R . .
C98 C 0.48855(8) 0.68364(15) 0.38072(9) 0.0271(4) Uani 1 1 d . . .
C99 C 0.50181(8) 0.77396(16) 0.39382(11) 0.0322(4) Uani 1 1 d . . .
C100 C 0.54156(8) 0.77369(15) 0.44207(11) 0.0312(4) Uani 1 1 d . . .
C101 C 0.55220(8) 0.68328(14) 0.45766(9) 0.0262(4) Uani 1 1 d . . .
C102 C 0.59088(7) 0.65677(14) 0.50407(9) 0.0259(4) Uani 1 1 d . . .
H102 H 0.6105 0.7006 0.5280 0.031 Uiso 1 1 calc R . .
C103 C 0.60271(7) 0.57110(14) 0.51773(9) 0.0245(4) Uani 1 1 d . . .
C104 C 0.64528(7) 0.54440(14) 0.56420(9) 0.0254(4) Uani 1 1 d . . .
C105 C 0.36728(9) 0.60546(19) 0.22496(11) 0.0385(5) Uani 1 1 d . . .
H10A H 0.3546 0.6544 0.2505 0.046 Uiso 1 1 calc R . .
H10B H 0.3361 0.5739 0.2049 0.046 Uiso 1 1 calc R . .
C106 C 0.39831(11) 0.6428(2) 0.17171(12) 0.0460(6) Uani 1 1 d . . .
H10C H 0.3753 0.6804 0.1435 0.069 Uiso 1 1 calc R . .
H10D H 0.4114 0.5947 0.1465 0.069 Uiso 1 1 calc R . .
H10E H 0.4281 0.6770 0.1911 0.069 Uiso 1 1 calc R . .
C107 C 0.47655(10) 0.85116(18) 0.35815(13) 0.0406(5) Uani 1 1 d . . .
H10F H 0.4828 0.9043 0.3848 0.049 Uiso 1 1 calc R . .
H10G H 0.4381 0.8416 0.3515 0.049 Uiso 1 1 calc R . .
C108 C 0.49780(13) 0.8658(2) 0.29301(16) 0.0594(8) Uani 1 1 d . . .
H10H H 0.4788 0.9142 0.2706 0.089 Uiso 1 1 calc R . .
H10I H 0.4930 0.8126 0.2670 0.089 Uiso 1 1 calc R . .
H10J H 0.5353 0.8801 0.2995 0.089 Uiso 1 1 calc R . .
C109 C 0.57085(9) 0.84994(17) 0.47395(13) 0.0386(5) Uani 1 1 d . . .
H10K H 0.5745 0.8407 0.5211 0.046 Uiso 1 1 calc R . .
H10L H 0.5500 0.9038 0.4650 0.046 Uiso 1 1 calc R . .
C110 C 0.62556(12) 0.8628(2) 0.45091(16) 0.0521(7) Uani 1 1 d . . .
H11A H 0.6421 0.9146 0.4716 0.078 Uiso 1 1 calc R . .
H11B H 0.6223 0.8706 0.4041 0.078 Uiso 1 1 calc R . .
H11C H 0.6473 0.8113 0.4623 0.078 Uiso 1 1 calc R . .
C111 C 0.68354(8) 0.60554(16) 0.59981(10) 0.0308(4) Uani 1 1 d . . .
H11D H 0.6998 0.5761 0.6390 0.037 Uiso 1 1 calc R . .
H11E H 0.6645 0.6577 0.6135 0.037 Uiso 1 1 calc R . .
C112 C 0.72672(9) 0.63444(19) 0.55812(12) 0.0410(6) Uani 1 1 d . . .
H11F H 0.7522 0.6713 0.5837 0.062 Uiso 1 1 calc R . .
H11G H 0.7110 0.6677 0.5211 0.062 Uiso 1 1 calc R . .
H11H H 0.7446 0.5828 0.5429 0.062 Uiso 1 1 calc R . .
C113 C 0.87238(19) 0.5000 0.7861(3) 0.0359(9) Uani 0.37 1 d PDU A 1
H113 H 0.9044 0.5000 0.7662 0.043 Uiso 0.37 1 calc PR A 1
C114 C 0.8742(2) 0.5000 0.8533(2) 0.0452(12) Uani 0.37 1 d PDU A 1
H114 H 0.9069 0.5000 0.8789 0.054 Uiso 0.37 1 calc PR A 1
C115 C 0.8276(2) 0.5000 0.8817(2) 0.0425(11) Uani 0.37 1 d PDU A 1
H115 H 0.8283 0.5000 0.9273 0.051 Uiso 0.37 1 calc PR A 1
C116 C 0.7799(2) 0.5000 0.8449(3) 0.0405(11) Uani 0.37 1 d PDU A 1
H116 H 0.7481 0.5000 0.8651 0.049 Uiso 0.37 1 calc PR A 1
C117 C 0.77858(19) 0.5000 0.7786(2) 0.0373(10) Uani 0.37 1 d PDU A 1
H117 H 0.7456 0.5000 0.7535 0.045 Uiso 0.37 1 calc PR A 1
C118 C 0.8249(2) 0.5000 0.7477(2) 0.0371(9) Uani 0.37 1 d PDU A 1
C119 C 0.8228(2) 0.5000 0.6748(2) 0.0365(10) Uani 0.37 1 d PDU A 1
H11I H 0.7865 0.5000 0.6581 0.055 Uiso 0.37 1 d PR A 1
H11J H 0.8396 0.4488 0.6599 0.055 Uiso 0.74 1 d PR A 1
C120 C 0.7845(8) 0.5000 0.7458(8) 0.063(5) Uiso 0.13 1 d PDU B 2
H120 H 0.7472 0.5000 0.7397 0.075 Uiso 0.13 1 calc PR B 2
C121 C 0.8122(7) 0.5000 0.6953(9) 0.054(5) Uiso 0.13 1 d PDU B 2
H121 H 0.7946 0.5000 0.6532 0.065 Uiso 0.13 1 calc PR B 2
C122 C 0.8673(6) 0.5000 0.7031(7) 0.049(3) Uiso 0.13 1 d PDU B 2
H122 H 0.8866 0.5000 0.6663 0.059 Uiso 0.13 1 calc PR B 2
C123 C 0.8936(7) 0.5000 0.7640(8) 0.058(4) Uiso 0.13 1 d PDU B 2
H123 H 0.9309 0.5000 0.7702 0.069 Uiso 0.13 1 calc PR B 2
C124 C 0.8632(6) 0.5000 0.8160(9) 0.042(3) Uiso 0.13 1 d PDU B 2
H124 H 0.8803 0.5000 0.8584 0.050 Uiso 0.13 1 calc PR B 2
C125 C 0.8099(6) 0.5000 0.8079(7) 0.050(3) Uiso 0.13 1 d PDU B 2
C126 C 0.7746(18) 0.5000 0.860(2) 0.135(17) Uiso 0.13 1 d PDU B 2
H12A H 0.7374 0.5000 0.8483 0.203 Uiso 0.13 1 d PR B 2
H12B H 0.7844 0.5512 0.8847 0.203 Uiso 0.26 1 d PR B 2
C127 C 0.5196(2) 0.0017(11) -0.1229(2) 0.0622(18) Uani 0.50 1 d PD C -2
H127 H 0.5012 -0.0227 -0.1603 0.075 Uiso 0.50 1 calc PR C -2
C128 C 0.5215(3) 0.0922(6) -0.1162(3) 0.074(2) Uani 0.50 1 d PD C -2
H128 H 0.5043 0.1287 -0.1484 0.088 Uiso 0.50 1 calc PR C -2
C129 C 0.5486(5) 0.1286(7) -0.0626(4) 0.068(3) Uani 0.50 1 d PD C -2
H129 H 0.5513 0.1903 -0.0582 0.081 Uiso 0.50 1 calc PR C -2
C130 C 0.5720(3) 0.0737(5) -0.0150(3) 0.0582(17) Uani 0.50 1 d PD C -2
H130 H 0.5896 0.0982 0.0230 0.070 Uiso 0.50 1 calc PR C -2
C131 C 0.5699(2) -0.0164(4) -0.0224(3) 0.045(2) Uani 0.50 1 d PD C -2
H131 H 0.5866 -0.0528 0.0102 0.054 Uiso 0.50 1 calc PR C -2
C132 C 0.5437(2) -0.0541(4) -0.0767(3) 0.0481(13) Uani 0.50 1 d PD C -2
C133 C 0.5415(4) -0.1541(6) -0.0832(5) 0.064(2) Uani 0.50 1 d PD C -2
H13A H 0.5361 -0.1699 -0.1289 0.095 Uiso 0.50 1 calc PR C -2
H13B H 0.5124 -0.1768 -0.0607 0.095 Uiso 0.50 1 calc PR C -2
H13C H 0.5747 -0.1793 -0.0643 0.095 Uiso 0.50 1 calc PR C -2

loop_
_atom_site_aniso_label
_atom_site_aniso_U_11
_atom_site_aniso_U_22
_atom_site_aniso_U_33
_atom_site_aniso_U_23
_atom_site_aniso_U_13
_atom_site_aniso_U_12
Sm1 0.0429(4) 0.0313(3) 0.0614(4) -0.0144(3) 0.0232(3) -0.0167(3)
Sm2 0.0570(12) 0.0933(18) 0.120(2) -0.0621(15) 0.0187(11) -0.0439(12)
C1 0.035(3) 0.127(8) 0.064(4) -0.003(4) -0.008(3) -0.027(4)
C2 0.041(4) 0.166(14) 0.110(7) 0.043(8) -0.008(4) -0.053(6)
C3 0.028(4) 0.128(9) 0.119(10) 0.056(8) 0.015(5) 0.033(5)
C4 0.042(4) 0.151(10) 0.101(7) 0.032(7) 0.006(4) 0.019(5)
C5 0.024(4) 0.129(8) 0.046(4) 0.028(5) -0.011(3) 0.018(4)
C6 0.054(4) 0.134(9) 0.060(4) 0.019(5) -0.016(3) -0.011(4)
C7 0.073(4) 0.120(7) 0.045(3) 0.024(9) -0.023(3) 0.010(11)
C8 0.088(6) 0.148(8) 0.032(3) -0.031(4) -0.002(3) -0.066(6)
C9 0.085(11) 0.188(13) 0.092(9) -0.007(9) -0.041(8) -0.084(9)
C10 0.074(5) 0.090(7) 0.067(5) -0.015(5) -0.004(4) -0.056(5)
C11 0.046(4) 0.075(6) 0.091(6) -0.002(5) 0.009(4) -0.032(4)
C12 0.028(4) 0.179(11) 0.090(7) 0.012(8) -0.003(4) -0.039(6)
C13 0.045(4) 0.092(9) 0.112(9) 0.021(7) 0.031(6) 0.009(5)
C14 0.047(5) 0.129(11) 0.097(7) 0.034(7) 0.045(5) 0.015(6)
C15 0.049(4) 0.073(5) 0.076(5) 0.004(4) 0.023(3) 0.019(4)
C16 0.126(11) 0.089(11) 0.173(13) 0.008(11) 0.015(10) 0.057(9)
C17 0.099(7) 0.082(6) 0.107(8) 0.047(6) 0.050(6) 0.057(6)
C18 0.079(9) 0.068(8) 0.106(9) 0.046(7) 0.027(7) 0.020(6)
C19 0.052(4) 0.087(6) 0.082(5) 0.045(5) -0.008(4) 0.018(4)
C20 0.064(6) 0.064(7) 0.066(9) 0.032(6) 0.007(5) 0.016(5)
C21 0.072(5) 0.127(7) 0.039(3) 0.026(4) 0.007(3) 0.007(5)
C22 0.070(3) 0.092(9) 0.036(2) -0.016(7) 0.018(2) -0.009(8)
C23 0.114(6) 0.052(4) 0.039(3) -0.014(3) 0.038(4) -0.010(4)
C24 0.121(12) 0.093(10) 0.040(5) -0.024(6) 0.009(7) -0.040(9)
C25 0.139(8) 0.064(5) 0.075(5) -0.037(5) 0.033(6) -0.048(6)
C26 0.115(13) 0.049(7) 0.082(7) -0.032(6) 0.029(8) -0.035(8)
C27 0.111(9) 0.040(5) 0.124(11) -0.003(8) 0.019(9) -0.031(5)
C28 0.089(7) 0.033(5) 0.127(10) -0.018(6) 0.037(7) -0.021(5)
C29 0.093(7) 0.057(6) 0.066(5) -0.002(4) 0.057(5) -0.023(6)
C30 0.072(5) 0.088(6) 0.059(4) 0.001(4) 0.032(4) -0.014(4)
C31 0.056(4) 0.090(6) 0.060(4) 0.012(4) 0.025(3) -0.017(4)
C32 0.065(3) 0.108(8) 0.049(3) 0.017(6) 0.026(2) -0.030(7)
C33 0.071(5) 0.097(7) 0.076(5) -0.025(5) 0.036(4) 0.005(5)
C34 0.109(9) 0.097(7) 0.079(6) -0.043(5) 0.060(6) 0.020(7)
C35 0.096(6) 0.057(5) 0.087(6) -0.030(5) 0.040(5) 0.012(5)
C36 0.109(9) 0.037(6) 0.128(11) 0.001(7) 0.054(8) 0.017(5)
C37 0.139(10) 0.026(3) 0.122(9) -0.002(5) 0.036(9) 0.002(5)
C38 0.113(9) 0.042(6) 0.096(9) 0.036(6) 0.010(8) 0.013(6)
C39 0.077(5) 0.048(4) 0.074(5) 0.021(4) 0.005(5) 0.007(4)
C40 0.061(4) 0.074(5) 0.061(5) 0.044(4) 0.027(4) 0.033(4)
C41 0.055(6) 0.136(11) 0.123(10) 0.077(8) 0.055(6) 0.025(6)
C42 0.063(4) 0.088(5) 0.045(3) 0.004(3) 0.029(3) -0.005(4)
C43 0.043(2) 0.068(4) 0.047(2) -0.004(10) 0.0277(17) -0.002(10)
C44 0.102(6) 0.073(5) 0.086(5) -0.023(5) 0.067(5) -0.014(5)
C45 0.131(11) 0.043(4) 0.056(5) -0.009(4) 0.044(5) -0.001(5)
C46 0.149(11) 0.044(5) 0.098(9) -0.025(5) 0.046(9) -0.014(6)
C47 0.157(14) 0.042(5) 0.170(14) -0.014(8) 0.019(12) 0.016(8)
C48 0.110(8) 0.049(4) 0.108(7) 0.005(5) 0.035(6) 0.000(5)
C49 0.092(7) 0.037(5) 0.141(11) 0.043(6) 0.068(7) 0.024(5)
C50 0.120(8) 0.036(3) 0.116(7) 0.025(4) 0.052(6) -0.004(4)
C51 0.092(9) 0.063(6) 0.085(7) 0.052(5) 0.015(7) 0.009(6)
C52 0.076(6) 0.066(5) 0.057(5) 0.029(4) 0.034(4) -0.020(5)
C53 0.097(8) 0.104(9) 0.033(4) 0.011(6) 0.020(4) -0.012(7)
C54 0.087(5) 0.140(14) 0.044(3) 0.000(6) 0.031(3) 0.015(7)
C55 0.085(5) 0.111(6) 0.032(3) -0.014(4) 0.010(3) -0.010(5)
C56 0.113(10) 0.105(9) 0.052(6) -0.034(6) 0.033(6) -0.005(7)
C57 0.102(7) 0.113(8) 0.049(4) -0.051(5) 0.020(5) -0.041(7)
C58 0.123(12) 0.067(6) 0.080(7) -0.052(5) 0.039(8) -0.028(7)
C59 0.129(8) 0.053(4) 0.076(5) -0.032(4) 0.041(6) -0.033(5)
C60 0.173(14) 0.043(8) 0.113(11) -0.005(8) 0.022(10) -0.005(8)
C61 0.143(9) 0.063(5) 0.073(5) -0.013(4) 0.037(6) -0.059(6)
C62 0.105(8) 0.083(10) 0.079(6) 0.011(6) 0.054(6) -0.031(7)
C63 0.045(4) 0.065(4) 0.061(4) 0.007(3) 0.020(3) -0.015(3)
C64 0.036(4) 0.101(8) 0.057(5) 0.001(5) 0.012(3) -0.021(5)
C65 0.035(3) 0.092(5) 0.053(3) 0.014(3) 0.020(2) -0.003(3)
C66 0.029(2) 0.141(12) 0.079(4) 0.038(5) 0.013(3) 0.020(4)
C67 0.039(4) 0.091(6) 0.116(7) 0.041(6) 0.038(4) 0.032(4)
C68 0.098(10) 0.085(8) 0.092(10) 0.015(7) 0.056(8) 0.031(8)
C69 0.091(6) 0.068(5) 0.121(8) 0.007(5) 0.033(6) 0.022(5)
C70 0.060(6) 0.090(8) 0.109(11) 0.038(8) 0.014(6) 0.026(5)
C71 0.094(7) 0.063(6) 0.116(8) 0.043(6) 0.025(7) 0.036(5)
C72 0.095(8) 0.095(8) 0.118(10) 0.074(8) 0.013(8) 0.035(6)
C73 0.084(6) 0.088(7) 0.077(6) 0.058(5) 0.016(5) 0.019(6)
C74 0.092(10) 0.151(11) 0.050(6) 0.060(6) 0.008(6) 0.009(8)
C75 0.076(5) 0.135(8) 0.037(3) 0.031(5) 0.015(3) 0.006(6)
C76 0.105(5) 0.146(8) 0.028(2) -0.025(10) 0.003(3) -0.003(14)
C77 0.075(5) 0.176(10) 0.031(3) -0.012(4) -0.022(3) -0.021(6)
C78 0.098(10) 0.187(13) 0.047(5) -0.063(7) 0.003(6) -0.058(9)
C79 0.090(9) 0.166(11) 0.051(5) -0.051(6) 0.001(6) -0.075(9)
C80 0.120(9) 0.093(8) 0.063(6) -0.040(6) 0.013(7) -0.062(7)
C81 0.142(12) 0.095(9) 0.084(8) -0.054(7) 0.027(7) -0.067(8)
C82 0.066(7) 0.135(10) 0.059(5) -0.031(6) 0.022(4) -0.058(6)
C83 0.048(5) 0.155(10) 0.068(5) 0.007(7) -0.011(4) -0.051(6)
C84 0.024(2) 0.167(10) 0.092(5) 0.050(10) -0.003(3) -0.002(8)
C85 0.027(3) 0.154(10) 0.115(7) 0.052(7) -0.020(4) 0.002(4)
C86 0.038(4) 0.155(10) 0.115(9) 0.068(9) 0.001(5) 0.034(5)
C87 0.052(6) 0.120(9) 0.106(10) 0.052(8) 0.030(6) 0.046(6)
C88 0.057(6) 0.172(11) 0.107(9) 0.089(8) -0.009(6) 0.048(8)
C89 0.056(5) 0.207(12) 0.055(5) 0.056(7) -0.023(4) 0.029(7)
C90 0.068(5) 0.217(16) 0.046(3) 0.016(8) -0.037(3) -0.014(9)
C91 0.042(3) 0.201(14) 0.067(4) 0.041(8) -0.034(3) -0.039(7)
C92 0.050(5) 0.181(12) 0.070(6) -0.044(7) -0.004(4) -0.056(7)
Ni1 0.01692(16) 0.0302(2) 0.01762(16) 0.000 -0.00069(11) 0.000
N1 0.0216(11) 0.0359(13) 0.0190(10) 0.000 0.0005(8) 0.000
N2 0.0210(7) 0.0317(9) 0.0216(7) 0.0015(6) -0.0008(6) -0.0010(6)
N3 0.0179(10) 0.0321(12) 0.0201(10) 0.000 -0.0011(8) 0.000
C95 0.0254(9) 0.0477(13) 0.0220(9) 0.0020(8) -0.0041(7) 0.0001(9)
C96 0.0216(9) 0.0430(12) 0.0196(8) 0.0045(8) -0.0002(7) -0.0004(8)
C97 0.0244(9) 0.0388(12) 0.0257(9) 0.0071(8) -0.0016(7) 0.0007(8)
C98 0.0216(8) 0.0350(11) 0.0244(9) 0.0059(8) 0.0007(7) -0.0012(8)
C99 0.0256(10) 0.0365(12) 0.0337(10) 0.0070(9) -0.0004(8) -0.0021(8)
C100 0.0268(10) 0.0317(11) 0.0345(10) 0.0052(8) 0.0001(8) -0.0010(8)
C101 0.0216(8) 0.0301(10) 0.0264(9) 0.0021(8) 0.0000(7) -0.0009(7)
C102 0.0197(8) 0.0321(10) 0.0252(9) -0.0012(8) -0.0007(7) -0.0017(7)
C103 0.0182(8) 0.0329(10) 0.0220(8) -0.0003(7) 0.0000(6) -0.0003(7)
C104 0.0190(8) 0.0361(11) 0.0206(8) -0.0008(7) -0.0018(6) -0.0007(7)
C105 0.0319(11) 0.0533(15) 0.0278(10) 0.0066(10) -0.0093(8) -0.0001(10)
C106 0.0466(14) 0.0632(18) 0.0273(11) 0.0095(11) -0.0017(10) 0.0068(13)
C107 0.0355(12) 0.0383(13) 0.0463(13) 0.0136(11) -0.0053(10) -0.0002(10)
C108 0.0550(17) 0.065(2) 0.0584(17) 0.0341(16) 0.0044(14) 0.0028(15)
C109 0.0321(11) 0.0330(12) 0.0492(13) 0.0017(10) -0.0049(10) -0.0032(9)
C110 0.0452(15) 0.0503(16) 0.0605(17) 0.0064(13) 0.0034(13) -0.0182(13)
C111 0.0262(9) 0.0377(12) 0.0270(9) -0.0033(8) -0.0057(7) -0.0016(8)
C112 0.0298(11) 0.0514(15) 0.0408(12) -0.0037(11) -0.0026(9) -0.0118(10)
C113 0.031(2) 0.042(3) 0.035(2) 0.000 0.0058(19) 0.000
C114 0.040(3) 0.058(3) 0.036(3) 0.000 -0.006(2) 0.000
C115 0.046(3) 0.050(3) 0.032(2) 0.000 0.0048(19) 0.000
C116 0.032(2) 0.037(3) 0.053(3) 0.000 0.008(2) 0.000
C117 0.038(2) 0.032(2) 0.042(3) 0.000 0.001(2) 0.000
C118 0.048(3) 0.034(2) 0.029(2) 0.000 0.0017(18) 0.000
C119 0.038(2) 0.043(3) 0.029(2) 0.000 0.004(2) 0.000
C127 0.050(3) 0.097(5) 0.038(2) 0.012(12) 0.0014(19) -0.018(12)
C128 0.082(5) 0.095(6) 0.046(3) 0.014(4) 0.015(3) 0.046(5)
C129 0.083(7) 0.058(6) 0.066(6) -0.005(4) 0.029(5) 0.015(5)
C130 0.056(4) 0.062(4) 0.056(4) -0.016(3) 0.003(3) -0.004(3)
C131 0.051(3) 0.042(8) 0.041(2) -0.003(2) -0.0009(19) -0.002(2)
C132 0.037(3) 0.069(4) 0.040(3) -0.011(3) 0.008(2) -0.005(3)
C133 0.057(4) 0.067(6) 0.069(6) -0.020(4) 0.013(4) -0.012(4)

loop_
_atom_type_symbol
_atom_type_description
_atom_type_scat_dispersion_real
_atom_type_scat_dispersion_imag
_atom_type_scat_source
C C 0.0033 0.0016 'International Tables Vol C Tables 4.2.6.8 and 6.1.1.4'
H H 0.0000 0.0000 'International Tables Vol C Tables 4.2.6.8 and 6.1.1.4'
N N 0.0061 0.0033 'International Tables Vol C Tables 4.2.6.8 and 6.1.1.4'
Sm Sm -0.1638 3.4418 'International Tables Vol C Tables 4.2.6.8 and 6.1.1.4'
Ni Ni 0.3393 1.1124 'International Tables Vol C Tables 4.2.6.8 and 6.1.1.4'

loop_
_geom_angle_atom_site_label_1
_geom_angle_atom_site_label_2
_geom_angle_atom_site_label_3
_geom_angle
_geom_angle_site_symmetry_1
_geom_angle_site_symmetry_3
C61 Sm1 C81 36.1(6) . .
C61 Sm1 C70 32.2(6) . 6_565
C81 Sm1 C70 9.3(7) . 6_565
C61 Sm1 C82 62.0(5) . .
C81 Sm1 C82 34.2(5) . .
C70 Sm1 C82 31.7(6) 6_565 .
C61 Sm1 C69 30.7(3) . 6_565
C81 Sm1 C69 41.4(5) . 6_565
C70 Sm1 C69 32.2(5) 6_565 6_565
C82 Sm1 C69 45.4(5) . 6_565
C61 Sm1 C60 33.3(5) . .
C81 Sm1 C60 57.5(7) . .
C70 Sm1 C60 58.8(7) 6_565 .
C82 Sm1 C60 90.5(6) . .
C69 Sm1 C60 63.4(6) 6_565 .
C61 Sm1 C64 70.5(4) . .
C81 Sm1 C64 60.6(5) . .
C70 Sm1 C64 53.4(5) 6_565 .
C82 Sm1 C64 33.7(3) . .
C69 Sm1 C64 40.9(4) 6_565 .
C60 Sm1 C64 103.8(6) . .
C61 Sm1 C71 35.0(4) . 6_565
C81 Sm1 C71 26.2(5) . 6_565
C70 Sm1 C71 32.7(4) 6_565 6_565
C82 Sm1 C71 59.9(4) . 6_565
C69 Sm1 C71 57.6(4) 6_565 6_565
C60 Sm1 C71 37.3(6) . 6_565
C64 Sm1 C71 86.2(4) . 6_565
C61 Sm1 C62 32.2(4) . .
C81 Sm1 C62 60.7(6) . .
C70 Sm1 C62 52.8(6) 6_565 .
C82 Sm1 C62 70.3(5) . .
C69 Sm1 C62 24.9(4) 6_565 .
C60 Sm1 C62 54.8(6) . .
C64 Sm1 C62 58.6(4) . .
C71 Sm1 C62 67.1(5) 6_565 .
C82 Sm2 C81 35.3(6) . .
C82 Sm2 C80 62.9(5) . .
C81 Sm2 C80 34.7(5) . .
C82 Sm2 C79 72.9(4) . .
C81 Sm2 C79 61.0(6) . .
C80 Sm2 C79 33.4(5) . .
C82 Sm2 C70 31.7(6) . 6_565
C81 Sm2 C70 8.5(7) . 6_565
C80 Sm2 C70 43.2(5) . 6_565
C79 Sm2 C70 69.1(5) . 6_565
C82 Sm2 C87 11.2(4) . 6_565
C81 Sm2 C87 34.0(7) . 6_565
C80 Sm2 C87 55.4(5) . 6_565
C79 Sm2 C87 61.9(5) . 6_565
C70 Sm2 C87 33.3(5) 6_565 6_565
C82 Sm2 C83 32.6(5) . .
C81 Sm2 C83 58.4(6) . .
C80 Sm2 C83 68.7(5) . .
C79 Sm2 C83 58.6(5) . .
C70 Sm2 C83 59.1(5) 6_565 .
C87 Sm2 C83 26.0(5) 6_565 .
C82 Sm2 C86 41.9(5) . 6_565
C81 Sm2 C86 52.9(7) . 6_565
C80 Sm2 C86 51.5(5) . 6_565
C79 Sm2 C86 38.1(5) . 6_565
C70 Sm2 C86 57.0(5) 6_565 6_565
C87 Sm2 C86 31.2(5) 6_565 6_565
C83 Sm2 C86 20.6(3) . 6_565
C82 Sm2 C71 60.9(5) . 6_565
C81 Sm2 C71 25.8(5) . 6_565
C80 Sm2 C71 21.4(4) . 6_565
C79 Sm2 C71 54.8(5) . 6_565
C70 Sm2 C71 32.0(4) 6_565 6_565
C87 Sm2 C71 57.7(4) 6_565 6_565
C83 Sm2 C71 78.5(5) . 6_565
C86 Sm2 C71 66.1(4) 6_565 6_565
C82 Sm2 C92 60.6(4) . .
C81 Sm2 C92 69.5(6) . .
C80 Sm2 C92 58.0(5) . .
C79 Sm2 C92 31.8(5) . .
C70 Sm2 C92 74.8(5) 6_565 .
C87 Sm2 C92 50.2(5) 6_565 .
C83 Sm2 C92 33.3(3) . .
C86 Sm2 C92 19.2(4) 6_565 .
C71 Sm2 C92 76.9(5) 6_565 .
C21 Sm3 C8 30.9(3) 6_565 .
C21 Sm3 C7 31.4(4) 6_565 6_565
C8 Sm3 C7 30.4(7) . 6_565
C21 Sm3 C7 33.0(4) 6_565 .
C8 Sm3 C7 33.4(6) . .
C7 Sm3 C7 3.0(12) 6_565 .
C21 Sm3 C21 34.4(5) 6_565 .
C8 Sm3 C21 56.2(3) . .
C7 Sm3 C21 31.9(5) 6_565 .
C7 Sm3 C21 30.1(4) . .
C21 Sm3 C20 33.5(5) 6_565 6_565
C8 Sm3 C20 29.0(5) . 6_565
C7 Sm3 C20 54.4(7) 6_565 6_565
C7 Sm3 C20 57.1(7) . 6_565
C21 Sm3 C20 67.9(6) . 6_565
C21 Sm3 C24 29.3(5) 6_565 .
C8 Sm3 C24 30.3(5) . .
C7 Sm3 C24 52.8(7) 6_565 .
C7 Sm3 C24 55.5(7) . .
C21 Sm3 C24 63.6(6) . .
C20 Sm3 C24 5.5(8) 6_565 .
C21 Sm3 C9 62.4(5) 6_565 .
C8 Sm3 C9 31.5(5) . .
C7 Sm3 C9 51.4(7) 6_565 .
C7 Sm3 C9 53.7(6) . .
C21 Sm3 C9 82.8(5) . .
C20 Sm3 C9 49.0(6) 6_565 .
C24 Sm3 C9 53.2(7) . .
C21 Sm3 C22 31.7(4) 6_565 6_565
C8 Sm3 C22 62.6(4) . 6_565
C7 Sm3 C22 55.1(2) 6_565 6_565
C7 Sm3 C22 55.0(2) . 6_565
C21 Sm3 C22 33.5(4) . 6_565
C20 Sm3 C22 55.3(7) 6_565 6_565
C24 Sm3 C22 49.9(8) . 6_565
C9 Sm3 C22 94.0(6) . 6_565
C20 Sm4 C25 30.4(5) 6_565 .
C20 Sm4 C24 5.9(9) 6_565 .
C25 Sm4 C24 34.0(6) . .
C20 Sm4 C40 33.6(4) 6_565 6_565
C25 Sm4 C40 23.9(3) . 6_565
C24 Sm4 C40 32.8(6) . 6_565
C20 Sm4 C19 33.3(5) 6_565 6_565
C25 Sm4 C19 38.2(4) . 6_565
C24 Sm4 C19 38.9(6) . 6_565
C40 Sm4 C19 57.7(3) 6_565 6_565
C20 Sm4 C26 54.8(6) 6_565 .
C25 Sm4 C26 33.5(4) . .
C24 Sm4 C26 60.3(7) . .
C40 Sm4 C26 56.5(4) 6_565 .
C19 Sm4 C26 35.0(6) 6_565 .
C20 Sm4 C18 58.4(7) 6_565 6_565
C25 Sm4 C18 42.0(4) . 6_565
C24 Sm4 C18 64.2(7) . 6_565
C40 Sm4 C18 65.7(4) 6_565 6_565
C19 Sm4 C18 32.1(5) 6_565 6_565
C26 Sm4 C18 10.8(5) . 6_565
C20 Sm4 C10 62.2(5) 6_565 .
C25 Sm4 C10 57.3(4) . .
C24 Sm4 C10 67.8(6) . .
C40 Sm4 C10 80.7(4) 6_565 .
C19 Sm4 C10 29.0(3) 6_565 .
C26 Sm4 C10 32.0(4) . .
C18 Sm4 C10 21.7(4) 6_565 .
C80 Sm5 C59 37.4(5) . .
C80 Sm5 C71 23.1(4) . 6_565
C59 Sm5 C71 30.3(4) . 6_565
C80 Sm5 C60 60.4(7) . .
C59 Sm5 C60 35.5(5) . .
C71 Sm5 C60 39.1(6) 6_565 .
C80 Sm5 C72 13.8(4) . 6_565
C59 Sm5 C72 33.4(5) . 6_565
C71 Sm5 C72 32.2(5) 6_565 6_565
C60 Sm5 C72 63.9(7) . 6_565
C80 Sm5 C49 54.0(6) . 6_565
C59 Sm5 C49 28.3(5) . 6_565
C71 Sm5 C49 33.7(5) 6_565 6_565
C60 Sm5 C49 7.3(8) . 6_565
C72 Sm5 C49 56.7(6) 6_565 6_565
C80 Sm5 C50 72.1(5) . 6_565
C59 Sm5 C50 34.8(4) . 6_565
C71 Sm5 C50 59.9(4) 6_565 6_565
C60 Sm5 C50 33.6(6) . 6_565
C72 Sm5 C50 67.1(5) 6_565 6_565
C49 Sm5 C50 32.4(4) 6_565 6_565
C80 Sm5 C81 33.5(5) . .
C59 Sm5 C81 56.7(5) . .
C71 Sm5 C81 26.4(5) 6_565 .
C60 Sm5 C81 56.5(7) . .
C72 Sm5 C81 47.2(5) 6_565 .
C49 Sm5 C81 53.8(6) 6_565 .
C50 Sm5 C81 84.4(6) 6_565 .
C80 Sm5 C51 71.6(5) . 6_565
C59 Sm5 C51 41.5(4) . 6_565
C71 Sm5 C51 71.7(5) 6_565 6_565
C60 Sm5 C51 61.5(6) . 6_565
C72 Sm5 C51 60.4(5) 6_565 6_565
C49 Sm5 C51 57.6(5) 6_565 6_565
C50 Sm5 C51 30.8(4) 6_565 6_565
C81 Sm5 C51 98.0(6) . 6_565
C80 Sm5 C58 59.4(5) . .
C59 Sm5 C58 31.6(4) . .
C71 Sm5 C58 61.1(5) 6_565 .
C60 Sm5 C58 58.0(6) . .
C72 Sm5 C58 48.2(5) 6_565 .
C49 Sm5 C58 52.8(5) 6_565 .
C50 Sm5 C58 32.9(5) 6_565 .
C81 Sm5 C58 86.9(6) . .
C51 Sm5 C58 12.2(4) 6_565 .
C2 C1 C9 120.1(13) . .
C2 C1 C6 119.2(10) . .
C9 C1 C6 105.7(10) . .
C2 C1 Sm3 93.4(5) . .
C9 C1 Sm3 63.2(7) . .
C6 C1 Sm3 72.8(4) . .
C1 C2 C12 120.3(14) . .
C1 C2 C3 121.7(10) . .
C12 C2 C3 109.5(11) . .
C4 C3 C2 115.5(12) . .
C4 C3 C14 120.6(14) . .
C2 C3 C14 106.2(11) . .
C3 C4 C17 120.8(13) . .
C3 C4 C5 124.2(14) . .
C17 C4 C5 107.2(9) . .
C6 C5 C19 119.9(11) . .
C6 C5 C4 118.5(11) . .
C19 C5 C4 106.4(11) . .
C6 C5 Sm3 71.3(7) . 6_565
C19 C5 Sm3 70.6(6) . 6_565
C4 C5 Sm3 90.5(6) . 6_565
C6 C5 Sm4 89.4(7) . 6_565
C19 C5 Sm4 54.9(5) . 6_565
C4 C5 Sm4 86.1(6) . 6_565
C5 C6 C7 120.0(13) . .
C5 C6 C1 120.1(9) . .
C7 C6 C1 110.0(12) . .
C5 C6 Sm3 83.2(6) . 6_565
C7 C6 Sm3 66.8(4) . 6_565
C1 C6 Sm3 88.5(4) . 6_565
C5 C6 Sm3 96.4(6) . .
C7 C6 Sm3 63.1(4) . .
C1 C6 Sm3 78.1(4) . .
C21 C7 C6 124.6(19) . .
C21 C7 C8 119.2(11) . .
C6 C7 C8 104.8(11) . .
C21 C7 Sm3 68.7(4) . 6_565
C6 C7 Sm3 82.2(5) . 6_565
C8 C7 Sm3 87.5(5) . 6_565
C21 C7 Sm3 77.0(4) . .
C6 C7 Sm3 87.1(4) . .
C8 C7 Sm3 72.0(5) . .
C24 C8 C9 117.5(16) . .
C24 C8 C7 118.4(12) . .
C9 C8 C7 109.8(13) . .
C24 C8 Sm3 78.8(12) . .
C9 C8 Sm3 78.2(8) . .
C7 C8 Sm3 74.7(4) . .
C24 C8 Sm4 63.7(12) . .
C9 C8 Sm4 75.2(7) . .
C7 C8 Sm4 95.2(5) . .
C24 C8 Sm3 86.5(12) . 6_565
C9 C8 Sm3 83.1(8) . 6_565
C7 C8 Sm3 62.0(4) . 6_565
C10 C9 C8 124.7(18) . .
C10 C9 C1 121.5(18) . .
C8 C9 C1 108.4(15) . .
C10 C9 Sm3 88.7(8) . .
C8 C9 Sm3 70.3(7) . .
C1 C9 Sm3 87.4(9) . .
C10 C9 Sm4 70.6(7) . .
C8 C9 Sm4 74.6(7) . .
C1 C9 Sm4 105.7(10) . .
C9 C10 C26 118.6(15) . .
C9 C10 C11 114.9(15) . .
C26 C10 C11 118.8(11) . .
C9 C10 Sm4 79.9(7) . .
C26 C10 Sm4 70.5(9) . .
C11 C10 Sm4 92.5(4) . .
C9 C10 Sm3 63.9(7) . .
C26 C10 Sm3 87.9(9) . .
C11 C10 Sm3 90.5(4) . .
C12 C11 C29 119.3(11) . .
C12 C11 C10 118.9(11) . .
C29 C11 C10 116.6(10) . .
C11 C12 C2 123.6(13) . .
C11 C12 C13 122.8(11) . .
C2 C12 C13 108.1(14) . .
C31 C13 C14 120.4(16) . .
C31 C13 C12 119.8(12) . .
C14 C13 C12 108.3(15) . .
C15 C14 C13 127.1(17) . .
C15 C14 C3 120.2(12) . .
C13 C14 C3 106.7(15) . .
C14 C15 C33 116.1(10) . .
C14 C15 C16 118.6(13) . .
C33 C15 C16 119.5(13) . .
C36 C16 C17 118.9(19) . .
C36 C16 C15 120.1(19) . .
C17 C16 C15 119(2) . .
C16 C17 C18 119.6(17) . .
C16 C17 C4 120.0(15) . .
C18 C17 C4 106.0(12) . .
C38 C18 C19 124.2(17) . .
C38 C18 C17 122.9(17) . .
C19 C18 C17 109.9(13) . .
C38 C18 Sm4 83.6(12) . 6_565
C19 C18 Sm4 72.5(10) . 6_565
C17 C18 Sm4 97.3(10) . 6_565
C18 C19 C20 118.8(13) . .
C18 C19 C5 110.2(11) . .
C20 C19 C5 122.5(12) . .
C18 C19 Sm4 75.4(10) . 6_565
C20 C19 Sm4 69.5(11) . 6_565
C5 C19 Sm4 97.4(6) . 6_565
C18 C19 Sm3 92.1(10) . 6_565
C20 C19 Sm3 69.9(10) . 6_565
C5 C19 Sm3 80.6(6) . 6_565
C40 C20 C19 116.5(16) . .
C40 C20 C21 115.8(14) . .
C19 C20 C21 117.4(12) . .
C40 C20 Sm4 75.5(11) . 6_565
C19 C20 Sm4 77.3(11) . 6_565
C21 C20 Sm4 84.9(11) . 6_565
C40 C20 Sm3 92.7(12) . 6_565
C19 C20 Sm3 80.3(11) . 6_565
C21 C20 Sm3 65.3(9) . 6_565
C7 C21 C22 122.2(16) . .
C7 C21 C20 114.3(13) . .
C22 C21 C20 117.5(14) . .
C7 C21 Sm3 79.9(4) . 6_565
C22 C21 Sm3 84.1(4) . 6_565
C20 C21 Sm3 81.3(10) . 6_565
C7 C21 Sm3 72.9(4) . .
C22 C21 Sm3 77.6(5) . .
C20 C21 Sm3 96.4(10) . .
C7 C21 Sm4 96.3(5) . 6_565
C22 C21 Sm4 86.5(5) . 6_565
C20 C21 Sm4 62.1(10) . 6_565
C23 C22 C21 119.9(13) . .
C23 C22 C42 109.2(12) . .
C21 C22 C42 124.7(19) . .
C23 C22 Sm3 93.2(7) . 6_565
C21 C22 Sm3 64.2(4) . 6_565
C42 C22 Sm3 90.5(4) . 6_565
C23 C22 Sm3 78.4(7) . .
C21 C22 Sm3 71.7(4) . .
C42 C22 Sm3 96.4(3) . .
C23 C22 Sm4 109.6(6) . 6_565
C21 C22 Sm4 65.0(5) . 6_565
C42 C22 Sm4 76.3(6) . 6_565
C22 C23 C45 130.3(9) . .
C22 C23 C24 117.4(12) . .
C45 C23 C24 103.1(11) . .
C22 C23 Sm4 91.1(4) . .
C45 C23 Sm4 81.5(6) . .
C24 C23 Sm4 64.0(11) . .
C22 C23 Sm3 72.1(3) . .
C45 C23 Sm3 99.4(6) . .
C24 C23 Sm3 68.9(11) . .
C8 C24 C25 118.7(18) . .
C8 C24 C23 122.5(18) . .
C25 C24 C23 111.6(15) . .
C8 C24 Sm4 86.3(13) . .
C25 C24 Sm4 72.5(11) . .
C23 C24 Sm4 83.6(11) . .
C8 C24 Sm3 71.0(12) . .
C25 C24 Sm3 93.5(13) . .
C23 C24 Sm3 80.2(11) . .
C46 C25 C24 107.3(13) . .
C46 C25 C26 120.5(15) . .
C24 C25 C26 122.1(16) . .
C46 C25 Sm4 88.7(6) . .
C24 C25 Sm4 73.5(11) . .
C26 C25 Sm4 76.8(8) . .
C27 C26 C10 119.6(14) . .
C27 C26 C25 116.0(18) . .
C10 C26 C25 116.7(16) . .
C27 C26 Sm4 95.1(11) . .
C10 C26 Sm4 77.5(9) . .
C25 C26 Sm4 69.7(8) . .
C26 C27 C28 122.8(16) . .
C26 C27 C48 120.1(16) . .
C28 C27 C48 109.9(15) . .
C26 C27 Sm4 57.6(9) . .
C28 C27 Sm4 95.4(10) . .
C48 C27 Sm4 93.3(7) . .
C27 C28 C29 120.7(15) . .
C27 C28 C50 106.0(13) . .
C29 C28 C50 125.8(13) . .
C28 C29 C11 120.8(11) . .
C28 C29 C30 112.7(13) . .
C11 C29 C30 121.1(11) . .
C52 C30 C29 125.3(10) . .
C52 C30 C31 114.3(9) . .
C29 C30 C31 117.4(9) . .
C13 C31 C32 115.5(11) . .
C13 C31 C30 119.0(9) . .
C32 C31 C30 121.7(10) . .
C54 C32 C31 116.9(17) . .
C54 C32 C33 118.0(14) . .
C31 C32 C33 119.8(8) . .
C34 C33 C15 117.3(12) . .
C34 C33 C32 120.6(11) . .
C15 C33 C32 118.2(9) . .
C33 C34 C35 117.2(13) . .
C33 C34 C56 118.0(14) . .
C35 C34 C56 110.0(13) . .
C36 C35 C34 126.0(14) . .
C36 C35 C58 121.0(13) . .
C34 C35 C58 104.7(12) . .
C36 C35 Sm5 80.6(8) . .
C34 C35 Sm5 100.3(6) . .
C58 C35 Sm5 60.8(6) . .
C16 C36 C35 117.2(16) . .
C16 C36 C37 123.0(17) . .
C35 C36 C37 115.8(17) . .
C16 C36 Sm5 110.8(13) . .
C35 C36 Sm5 73.3(9) . .
C37 C36 Sm5 66.9(9) . .
C60 C37 C36 124.6(19) . .
C60 C37 C38 115.2(16) . .
C36 C37 C38 114.1(13) . .
C60 C37 Sm5 61.1(11) . .
C36 C37 Sm5 84.1(9) . .
C38 C37 Sm5 103.6(7) . .
C60 C37 Sm1 60.8(11) . .
C36 C37 Sm1 97.9(9) . .
C38 C37 Sm1 87.8(7) . .
C18 C38 C39 116.6(17) . .
C18 C38 C37 118.0(15) . .
C39 C38 C37 117.1(14) . .
C18 C38 Sm4 67.3(12) . 6_565
C39 C38 Sm4 74.6(7) . 6_565
C37 C38 Sm4 100.0(7) . 6_565
C38 C39 C40 122.9(11) . .
C38 C39 C62 123.0(12) . .
C40 C39 C62 106.2(10) . .
C38 C39 Sm4 76.8(7) . 6_565
C40 C39 Sm4 64.7(4) . 6_565
C62 C39 Sm4 103.0(8) . 6_565
C38 C39 Sm1 86.3(7) . .
C40 C39 Sm1 97.9(5) . .
C62 C39 Sm1 58.1(6) . .
C39 C40 C20 119.4(11) . .
C39 C40 C41 108.1(12) . .
C20 C40 C41 124.3(14) . .
C39 C40 Sm4 84.2(5) . 6_565
C20 C40 Sm4 70.9(11) . 6_565
C41 C40 Sm4 87.5(7) . 6_565
C39 C40 Sm3 100.0(5) . 6_565
C20 C40 Sm3 60.0(10) . 6_565
C41 C40 Sm3 85.6(7) . 6_565
C42 C41 C63 120.7(13) . .
C42 C41 C40 123.4(14) . .
C63 C41 C40 109.5(14) . .
C42 C41 Sm4 85.5(7) . 6_565
C63 C41 Sm4 98.9(9) . 6_565
C40 C41 Sm4 61.5(5) . 6_565
C41 C42 C43 118.2(15) . .
C41 C42 C22 113.4(14) . .
C43 C42 C22 124.2(16) . .
C41 C42 Sm4 68.0(6) . 6_565
C43 C42 Sm4 106.2(4) . 6_565
C22 C42 Sm4 74.4(5) . 6_565
C65 C43 C44 121.5(15) . .
C65 C43 C42 121(2) . .
C44 C43 C42 114.4(12) . .
C45 C44 C68 106.5(11) . .
C45 C44 C43 127.7(11) . .
C68 C44 C43 121.9(11) . .
C44 C45 C23 113.7(10) . .
C44 C45 C46 127.8(13) . .
C23 C45 C46 108.3(13) . .
C44 C45 Sm4 97.2(8) . .
C23 C45 Sm4 68.5(6) . .
C46 C45 Sm4 70.7(7) . .
C25 C46 C47 121.8(15) . .
C25 C46 C45 109.2(13) . .
C47 C46 C45 119.3(15) . .
C25 C46 Sm4 61.7(5) . .
C47 C46 Sm4 97.1(10) . .
C45 C46 Sm4 79.0(7) . .
C48 C47 C69 128(2) . .
C48 C47 C46 113.9(19) . .
C69 C47 C46 112.3(16) . .
C48 C47 Sm1 81.8(11) . 6_565
C69 C47 Sm1 69.3(9) . 6_565
C46 C47 Sm1 98.7(10) . 6_565
C47 C48 C27 126.5(15) . .
C47 C48 C49 115.4(15) . .
C27 C48 C49 109.1(12) . .
C47 C48 Sm1 70.9(10) . 6_565
C27 C48 Sm1 97.3(7) . 6_565
C49 C48 Sm1 71.9(8) . 6_565
C47 C48 Sm5 87.5(11) . 6_565
C27 C48 Sm5 92.0(8) . 6_565
C49 C48 Sm5 57.9(8) . 6_565
C50 C49 C71 121.6(16) . .
C50 C49 C48 104.6(12) . .
C71 C49 C48 122.1(11) . .
C50 C49 Sm5 74.5(8) . 6_565
C71 C49 Sm5 70.7(8) . 6_565
C48 C49 Sm5 92.6(9) . 6_565
C50 C49 Sm1 89.7(8) . 6_565
C71 C49 Sm1 71.0(7) . 6_565
C48 C49 Sm1 76.8(7) . 6_565
C50 C49 Sm2 88.0(9) . 6_565
C71 C49 Sm2 60.5(7) . 6_565
C48 C49 Sm2 91.0(8) . 6_565
C51 C50 C49 124.7(15) . .
C51 C50 C28 118.2(11) . .
C49 C50 C28 110.0(12) . .
C51 C50 Sm5 75.7(8) . 6_565
C49 C50 Sm5 73.1(8) . 6_565
C28 C50 Sm5 96.8(8) . 6_565
C51 C50 Sm1 91.3(7) . 6_565
C49 C50 Sm1 62.4(7) . 6_565
C28 C50 Sm1 89.8(7) . 6_565
C50 C51 C73 114.0(14) . .
C50 C51 C52 122.6(12) . .
C73 C51 C52 117.0(13) . .
C50 C51 Sm5 73.5(7) . 6_565
C73 C51 Sm5 75.2(7) . 6_565
C52 C51 Sm5 95.7(7) . 6_565
C53 C52 C30 124.1(12) . .
C53 C52 C51 116.9(13) . .
C30 C52 C51 115.3(11) . .
C52 C53 C75 124.4(14) . .
C52 C53 C54 118.5(12) . .
C75 C53 C54 107.6(12) . .
C32 C54 C55 122.0(18) . .
C32 C54 C53 123.5(15) . .
C55 C54 C53 106.3(10) . .
C56 C55 C76 117.7(15) . .
C56 C55 C54 120.3(12) . .
C76 C55 C54 110.5(13) . .
C57 C56 C55 122.0(17) . .
C57 C56 C34 109.5(14) . .
C55 C56 C34 120.5(14) . .
C56 C57 C78 122.6(15) . .
C56 C57 C58 106.8(13) . .
C78 C57 C58 120.5(13) . .
C56 C57 Sm5 101.9(8) . .
C78 C57 Sm5 75.7(6) . .
C58 C57 Sm5 62.8(6) . .
C59 C58 C35 118.7(14) . .
C59 C58 C57 121.7(16) . .
C35 C58 C57 108.4(11) . .
C59 C58 Sm5 62.9(6) . .
C35 C58 Sm5 89.3(7) . .
C57 C58 Sm5 86.6(8) . .
C58 C59 C60 120.5(15) . .
C58 C59 C80 118.1(13) . .
C60 C59 C80 109.7(11) . .
C58 C59 Sm5 85.5(7) . .
C60 C59 Sm5 78.3(9) . .
C80 C59 Sm5 71.0(6) . .
C58 C59 Sm1 101.6(6) . .
C60 C59 Sm1 65.4(8) . .
C80 C59 Sm1 68.1(5) . .
C58 C59 Sm2 96.1(7) . .
C60 C59 Sm2 81.3(9) . .
C80 C59 Sm2 57.1(5) . .
C37 C60 C61 129.0(19) . .
C37 C60 C59 119.0(19) . .
C61 C60 C59 104.1(14) . .
C37 C60 Sm5 92.1(13) . .
C61 C60 Sm5 80.8(9) . .
C59 C60 Sm5 66.2(8) . .
C37 C60 Sm1 93.5(12) . .
C61 C60 Sm1 64.5(8) . .
C59 C60 Sm1 83.2(9) . .
C37 C60 Sm2 102.2(12) . .
C61 C60 Sm2 67.2(8) . .
C59 C60 Sm2 69.7(8) . .
C62 C61 C60 115.2(14) . .
C62 C61 C81 124.0(14) . .
C60 C61 C81 111.5(12) . .
C62 C61 Sm1 84.5(8) . .
C60 C61 Sm1 82.2(9) . .
C81 C61 Sm1 72.9(10) . .
C62 C61 Sm5 101.9(8) . .
C60 C61 Sm5 67.2(9) . .
C81 C61 Sm5 69.7(10) . .
C62 C61 Sm2 96.9(8) . .
C60 C61 Sm2 84.6(9) . .
C81 C61 Sm2 58.6(10) . .
C61 C62 C39 119.6(12) . .
C61 C62 C63 116.7(15) . .
C39 C62 C63 109.2(13) . .
C61 C62 Sm1 63.3(6) . .
C39 C62 Sm1 94.1(7) . .
C63 C62 Sm1 76.1(8) . .
C41 C63 C62 105.5(11) . .
C41 C63 C64 124.6(11) . .
C62 C63 C64 122.3(11) . .
C41 C63 Sm1 102.1(7) . .
C62 C63 Sm1 72.0(6) . .
C64 C63 Sm1 71.2(5) . .
C65 C64 C63 113.3(9) . .
C65 C64 C82 122.7(11) . .
C63 C64 C82 118.2(12) . .
C65 C64 Sm1 101.9(5) . .
C63 C64 Sm1 76.6(5) . .
C82 C64 Sm1 68.7(6) . .
C65 C64 Sm2 96.6(5) . .
C63 C64 Sm2 93.4(5) . .
C82 C64 Sm2 58.0(6) . .
C64 C65 C43 121.7(14) . .
C64 C65 C66 118.7(8) . .
C43 C65 C66 116.1(14) . .
C67 C66 C84 117.6(13) . .
C67 C66 C65 120.4(8) . .
C84 C66 C65 117.7(12) . .
C66 C67 C68 124.5(10) . .
C66 C67 C87 120.3(13) . .
C68 C67 C87 107.8(11) . .
C66 C67 Sm2 91.4(5) . 6_565
C68 C67 Sm2 85.2(6) . 6_565
C87 C67 Sm2 64.6(5) . 6_565
C66 C67 Sm1 100.1(5) . 6_565
C68 C67 Sm1 69.2(6) . 6_565
C87 C67 Sm1 71.8(5) . 6_565
C44 C68 C69 130.2(15) . .
C44 C68 C67 115.6(12) . .
C69 C68 C67 105.7(11) . .
C44 C68 Sm1 94.2(7) . 6_565
C69 C68 Sm1 65.5(6) . 6_565
C67 C68 Sm1 80.6(6) . 6_565
C44 C68 Sm2 100.5(7) . 6_565
C69 C68 Sm2 71.3(6) . 6_565
C67 C68 Sm2 66.1(5) . 6_565
C70 C69 C47 116.6(14) . .
C70 C69 C68 111.2(13) . .
C47 C69 C68 119.2(14) . .
C70 C69 Sm1 71.1(10) . 6_565
C47 C69 Sm1 79.0(9) . 6_565
C68 C69 Sm1 83.3(6) . 6_565
C70 C69 Sm2 59.5(10) . 6_565
C47 C69 Sm2 92.2(9) . 6_565
C68 C69 Sm2 81.2(7) . 6_565
C69 C70 C71 123.1(14) . .
C69 C70 C87 109.8(14) . .
C71 C70 C87 120.8(16) . .
C69 C70 Sm1 76.7(9) . 6_565
C71 C70 Sm1 80.2(9) . 6_565
C87 C70 Sm1 88.3(11) . 6_565
C69 C70 Sm2 92.5(11) . 6_565
C71 C70 Sm2 78.6(10) . 6_565
C87 C70 Sm2 74.1(10) . 6_565
C69 C70 Sm5 93.5(10) . 6_565
C71 C70 Sm5 63.4(8) . 6_565
C87 C70 Sm5 90.4(12) . 6_565
C72 C71 C70 118.8(14) . .
C72 C71 C49 115.4(13) . .
C70 C71 C49 114.5(13) . .
C72 C71 Sm5 75.2(7) . 6_565
C70 C71 Sm5 85.3(10) . 6_565
C49 C71 Sm5 75.6(8) . 6_565
C72 C71 Sm1 92.1(7) . 6_565
C70 C71 Sm1 67.1(9) . 6_565
C49 C71 Sm1 77.3(8) . 6_565
C72 C71 Sm2 76.4(7) . 6_565
C70 C71 Sm2 69.5(10) . 6_565
C49 C71 Sm2 91.1(8) . 6_565
C71 C72 C88 119.3(14) . .
C71 C72 C73 122.4(14) . .
C88 C72 C73 110.0(15) . .
C71 C72 Sm5 72.6(7) . 6_565
C88 C72 Sm5 91.7(8) . 6_565
C73 C72 Sm5 78.1(7) . 6_565
C71 C72 Sm2 73.6(6) . 6_565
C88 C72 Sm2 76.0(7) . 6_565
C73 C72 Sm2 92.2(7) . 6_565
C71 C72 Sm1 60.6(6) . 6_565
C88 C72 Sm1 89.5(8) . 6_565
C73 C72 Sm1 93.6(7) . 6_565
C74 C73 C72 107.1(12) . .
C74 C73 C51 120.7(14) . .
C72 C73 C51 120.3(14) . .
C74 C73 Sm5 97.0(7) . 6_565
C72 C73 Sm5 68.8(6) . 6_565
C51 C73 Sm5 71.7(7) . 6_565
C75 C74 C73 121.8(16) . .
C75 C74 C89 115.3(15) . .
C73 C74 C89 113.6(13) . .
C74 C75 C53 118.2(13) . .
C74 C75 C76 122.0(11) . .
C53 C75 C76 109.3(10) . .
C77 C76 C55 121(2) . .
C77 C76 C75 123.4(14) . .
C55 C76 C75 105.3(10) . .
C76 C77 C78 120.8(15) . .
C76 C77 C90 113.5(15) . .
C78 C77 C90 119.7(12) . .
C57 C78 C77 115.0(13) . .
C57 C78 C79 118.0(16) . .
C77 C78 C79 121.1(16) . .
C57 C78 Sm5 75.8(7) . .
C77 C78 Sm5 108.8(7) . .
C79 C78 Sm5 63.5(7) . .
C57 C78 Sm2 91.6(7) . .
C77 C78 Sm2 101.8(7) . .
C79 C78 Sm2 54.2(6) . .
C80 C79 C92 120.3(13) . .
C80 C79 C78 118.2(17) . .
C92 C79 C78 115.0(16) . .
C80 C79 Sm2 68.8(7) . .
C92 C79 Sm2 80.4(7) . .
C78 C79 Sm2 96.5(7) . .
C80 C79 Sm5 61.7(7) . .
C92 C79 Sm5 98.6(8) . .
C78 C79 Sm5 85.4(8) . .
C79 C80 C81 121.9(16) . .
C79 C80 C59 123.3(13) . .
C81 C80 C59 106.1(14) . .
C79 C80 Sm5 85.8(8) . .
C81 C80 Sm5 82.5(10) . .
C59 C80 Sm5 71.5(6) . .
C79 C80 Sm2 77.8(8) . .
C81 C80 Sm2 72.0(10) . .
C59 C80 Sm2 91.5(7) . .
C79 C80 Sm1 94.9(8) . .
C81 C80 Sm1 63.1(10) . .
C59 C80 Sm1 80.5(6) . .
C80 C81 C82 119.7(18) . .
C80 C81 C61 107.9(15) . .
C82 C81 C61 118.5(14) . .
C80 C81 Sm1 84.5(11) . .
C82 C81 Sm1 77.0(10) . .
C61 C81 Sm1 71.0(9) . .
C80 C81 Sm2 73.3(11) . .
C82 C81 Sm2 70.8(10) . .
C61 C81 Sm2 89.7(11) . .
C80 C81 Sm5 64.0(10) . .
C82 C81 Sm5 89.7(12) . .
C61 C81 Sm5 77.8(10) . .
C83 C82 C81 117.3(14) . .
C83 C82 C64 117.0(14) . .
C81 C82 C64 119.7(14) . .
C83 C82 Sm2 82.2(7) . .
C81 C82 Sm2 73.8(11) . .
C64 C82 Sm2 89.5(6) . .
C83 C82 Sm1 100.5(7) . .
C81 C82 Sm1 68.8(10) . .
C64 C82 Sm1 77.6(6) . .
C83 C82 Sm5 91.1(7) . .
C81 C82 Sm5 61.0(10) . .
C64 C82 Sm5 94.1(6) . .
C82 C83 C84 122.9(10) . .
C82 C83 C92 123.6(14) . .
C84 C83 C92 104.6(11) . .
C82 C83 Sm2 65.2(6) . .
C84 C83 Sm2 101.7(5) . .
C92 C83 Sm2 77.8(5) . .
C82 C83 Sm1 53.0(6) . .
C84 C83 Sm1 104.9(5) . .
C92 C83 Sm1 89.1(6) . .
C66 C84 C85 123.1(19) . .
C66 C84 C83 120.3(12) . .
C85 C84 C83 105.9(11) . .
C84 C85 C86 118.2(17) . .
C84 C85 C91 112.3(13) . .
C86 C85 C91 121.3(14) . .
C84 C85 Sm2 88.4(6) . 6_565
C86 C85 Sm2 58.7(4) . 6_565
C91 C85 Sm2 96.4(5) . 6_565
C88 C86 C87 119.2(15) . .
C88 C86 C85 117.6(18) . .
C87 C86 C85 116.4(14) . .
C88 C86 Sm2 79.5(6) . 6_565
C87 C86 Sm2 71.9(6) . 6_565
C85 C86 Sm2 92.8(5) . 6_565
C86 C87 C70 119.4(14) . .
C86 C87 C67 122.5(15) . .
C70 C87 C67 104.7(13) . .
C86 C87 Sm2 76.9(7) . 6_565
C70 C87 Sm2 72.6(10) . 6_565
C67 C87 Sm2 83.7(5) . 6_565
C86 C87 Sm1 92.7(7) . 6_565
C70 C87 Sm1 60.4(9) . 6_565
C67 C87 Sm1 78.0(5) . 6_565
C86 C88 C72 122.0(18) . .
C86 C88 C89 117.8(17) . .
C72 C88 C89 107.4(13) . .
C86 C88 Sm2 70.5(7) . 6_565
C72 C88 Sm2 72.8(7) . 6_565
C89 C88 Sm2 93.1(6) . 6_565
C86 C88 Sm5 86.4(8) . 6_565
C72 C88 Sm5 58.5(7) . 6_565
C89 C88 Sm5 89.8(6) . 6_565
C90 C89 C74 123.2(13) . .
C90 C89 C88 125.1(13) . .
C74 C89 C88 101.7(13) . .
C89 C90 C91 116.1(16) . .
C89 C90 C77 121.9(12) . .
C91 C90 C77 114.7(18) . .
C92 C91 C90 125.6(17) . .
C92 C91 C85 104.3(9) . .
C90 C91 C85 121.6(19) . .
C91 C92 C79 123.9(12) . .
C91 C92 C83 112.5(12) . .
C79 C92 C83 115.3(14) . .
C91 C92 Sm2 105.7(5) . .
C79 C92 Sm2 67.8(6) . .
C83 C92 Sm2 68.9(5) . .
N3 Ni1 N2 89.99(5) . .
N3 Ni1 N2 89.99(5) . 6_565
N2 Ni1 N2 177.96(10) . 6_565
N3 Ni1 N1 178.42(10) . .
N2 Ni1 N1 89.99(5) . .
N2 Ni1 N1 89.99(5) 6_565 .
C96 N1 C96 104.9(2) 6_565 .
C96 N1 Ni1 127.54(12) 6_565 .
C96 N1 Ni1 127.55(12) . .
C98 N2 C101 104.20(17) . .
C98 N2 Ni1 128.05(14) . .
C101 N2 Ni1 127.75(14) . .
C103 N3 C103 104.2(2) 6_565 .
C103 N3 Ni1 127.86(11) 6_565 .
C103 N3 Ni1 127.86(11) . .
C95 C95 C96 106.51(13) 6_565 .
C95 C95 C105 128.49(14) 6_565 .
C96 C95 C105 125.0(2) . .
C97 C96 N1 125.49(18) . .
C97 C96 C95 123.5(2) . .
N1 C96 C95 111.0(2) . .
C96 C97 C98 124.2(2) . .
C96 C97 H97 117.9 . .
C98 C97 H97 117.9 . .
C97 C98 N2 124.7(2) . .
C97 C98 C99 123.8(2) . .
N2 C98 C99 111.43(18) . .
C100 C99 C98 106.44(19) . .
C100 C99 C107 128.5(2) . .
C98 C99 C107 125.0(2) . .
C99 C100 C101 106.4(2) . .
C99 C100 C109 129.0(2) . .
C101 C100 C109 124.59(19) . .
C102 C101 N2 125.1(2) . .
C102 C101 C100 123.3(2) . .
N2 C101 C100 111.55(17) . .
C103 C102 C101 123.91(19) . .
C103 C102 H102 118.0 . .
C101 C102 H102 118.0 . .
C102 C103 N3 125.31(17) . .
C102 C103 C104 123.19(19) . .
N3 C103 C104 111.49(18) . .
C104 C104 C103 106.39(12) 6_565 .
C104 C104 C111 128.60(12) 6_565 .
C103 C104 C111 124.82(19) . .
C95 C105 C106 113.0(2) . .
C95 C105 H10A 109.0 . .
C106 C105 H10A 109.0 . .
C95 C105 H10B 109.0 . .
C106 C105 H10B 109.0 . .
H10A C105 H10B 107.8 . .
C105 C106 H10C 109.5 . .
C105 C106 H10D 109.5 . .
H10C C106 H10D 109.5 . .
C105 C106 H10E 109.5 . .
H10C C106 H10E 109.5 . .
H10D C106 H10E 109.5 . .
C99 C107 C108 112.5(2) . .
C99 C107 H10F 109.1 . .
C108 C107 H10F 109.1 . .
C99 C107 H10G 109.1 . .
C108 C107 H10G 109.1 . .
H10F C107 H10G 107.8 . .
C107 C108 H10H 109.5 . .
C107 C108 H10I 109.5 . .
H10H C108 H10I 109.5 . .
C107 C108 H10J 109.5 . .
H10H C108 H10J 109.5 . .
H10I C108 H10J 109.5 . .
C100 C109 C110 113.0(2) . .
C100 C109 H10K 109.0 . .
C110 C109 H10K 109.0 . .
C100 C109 H10L 109.0 . .
C110 C109 H10L 109.0 . .
H10K C109 H10L 107.8 . .
C109 C110 H11A 109.5 . .
C109 C110 H11B 109.5 . .
H11A C110 H11B 109.5 . .
C109 C110 H11C 109.5 . .
H11A C110 H11C 109.5 . .
H11B C110 H11C 109.5 . .
C104 C111 C112 111.68(18) . .
C104 C111 H11D 109.3 . .
C112 C111 H11D 109.3 . .
C104 C111 H11E 109.3 . .
C112 C111 H11E 109.3 . .
H11D C111 H11E 107.9 . .
C111 C112 H11F 109.5 . .
C111 C112 H11G 109.5 . .
H11F C112 H11G 109.5 . .
C111 C112 H11H 109.5 . .
H11F C112 H11H 109.5 . .
H11G C112 H11H 109.5 . .
C118 C113 C114 121.6(5) . .
C118 C113 H113 119.2 . .
C114 C113 H113 119.2 . .
C115 C114 C113 118.8(5) . .
C115 C114 H114 120.6 . .
C113 C114 H114 120.6 . .
C116 C115 C114 120.9(5) . .
C116 C115 H115 119.5 . .
C114 C115 H115 119.5 . .
C115 C116 C117 119.7(5) . .
C115 C116 H116 120.1 . .
C117 C116 H116 120.1 . .
C116 C117 C118 121.2(5) . .
C116 C117 H117 119.4 . .
C118 C117 H117 119.4 . .
C113 C118 C117 117.7(4) . .
C113 C118 C119 121.8(5) . .
C117 C118 C119 120.5(4) . .
C121 C120 C125 120.1(18) . .
C121 C120 H120 119.9 . .
C125 C120 H120 119.9 . .
C120 C121 C122 120.9(18) . .
C120 C121 H121 119.5 . .
C122 C121 H121 119.5 . .
C123 C122 C121 120.3(16) . .
C123 C122 H122 119.9 . .
C121 C122 H122 119.9 . .
C122 C123 C124 117.3(17) . .
C122 C123 H123 121.3 . .
C124 C123 H123 121.3 . .
C125 C124 C123 122.0(17) . .
C125 C124 H124 119.0 . .
C123 C124 H124 119.0 . .
C124 C125 C120 119.4(16) . .
C120 C125 C126 115(3) . .
C125 C126 H12A 118.7 . .
C132 C127 C128 122.2(7) . .
C132 C127 H127 118.9 . .
C128 C127 H127 118.9 . .
C129 C128 C127 119.6(7) . .
C129 C128 H128 120.2 . .
C127 C128 H128 120.2 . .
C128 C129 C130 119.1(9) . .
C128 C129 H129 120.5 . .
C130 C129 H129 120.5 . .
C131 C130 C129 120.6(7) . .
C131 C130 H130 119.7 . .
C129 C130 H130 119.7 . .
C132 C131 C130 121.1(6) . .
C132 C131 H131 119.4 . .
C130 C131 H131 119.4 . .
C131 C132 C127 117.4(8) . .
C131 C132 C133 119.9(7) . .
C127 C132 C133 122.7(8) . .

loop_
_geom_bond_atom_site_label_1
_geom_bond_atom_site_label_2
_geom_bond_distance
_geom_bond_site_symmetry_2
Sm1 C61 2.342(8) .
Sm1 C81 2.37(2) .
Sm1 C70 2.43(2) 6_565
Sm1 C82 2.474(12) .
Sm1 C69 2.498(10) 6_565
Sm1 C60 2.57(2) .
Sm1 C64 2.593(10) .
Sm1 C71 2.598(9) 6_565
Sm1 C62 2.610(15) .
Sm2 C82 2.332(12) .
Sm2 C81 2.37(2) .
Sm2 C80 2.389(12) .
Sm2 C79 2.504(13) .
Sm2 C70 2.52(2) 6_565
Sm2 C87 2.542(12) 6_565
Sm2 C83 2.546(10) .
Sm2 C86 2.604(10) 6_565
Sm2 C71 2.639(9) 6_565
Sm2 C92 2.667(10) .
Sm3 C21 2.440(7) 6_565
Sm3 C8 2.561(7) .
Sm3 C7 2.579(8) 6_565
Sm3 C7 2.597(7) .
Sm3 C21 2.649(8) .
Sm3 C20 2.66(2) 6_565
Sm3 C24 2.66(3) .
Sm3 C9 2.662(17) .
Sm3 C22 2.696(7) 6_565
Sm4 C20 2.40(3) 6_565
Sm4 C25 2.433(10) .
Sm4 C24 2.45(3) .
Sm4 C40 2.459(9) 6_565
Sm4 C19 2.500(9) 6_565
Sm4 C26 2.52(2) .
Sm4 C18 2.54(2) 6_565
Sm4 C10 2.616(9) .
Sm5 C80 2.315(14) .
Sm5 C59 2.322(11) .
Sm5 C71 2.457(12) 6_565
Sm5 C60 2.48(2) .
Sm5 C72 2.489(15) 6_565
Sm5 C49 2.52(2) 6_565
Sm5 C50 2.538(12) 6_565
Sm5 C81 2.55(2) .
Sm5 C51 2.566(17) 6_565
Sm5 C58 2.601(16) .
C1 C2 1.319(14) .
C1 C9 1.46(2) .
C1 C6 1.482(11) .
C2 C12 1.369(18) .
C2 C3 1.47(2) .
C3 C4 1.283(15) .
C3 C14 1.480(19) .
C4 C17 1.464(17) .
C4 C5 1.494(16) .
C5 C6 1.265(17) .
C5 C19 1.423(15) .
C6 C7 1.448(14) .
C6 Sm3 2.780(8) 6_565
C7 C21 1.364(16) .
C7 C8 1.48(3) .
C7 Sm3 2.579(8) 6_565
C8 C24 1.36(2) .
C8 C9 1.42(2) .
C8 Sm3 2.917(7) 6_565
C9 C10 1.36(2) .
C10 C26 1.421(19) .
C10 C11 1.521(14) .
C11 C12 1.342(17) .
C11 C29 1.415(17) .
C12 C13 1.482(18) .
C13 C31 1.371(16) .
C13 C14 1.413(14) .
C14 C15 1.346(18) .
C15 C33 1.434(13) .
C15 C16 1.49(2) .
C16 C36 1.36(3) .
C16 C17 1.37(2) .
C17 C18 1.455(17) .
C18 C38 1.34(2) .
C18 C19 1.39(2) .
C18 Sm4 2.54(2) 6_565
C19 C20 1.41(2) .
C19 Sm4 2.500(9) 6_565
C19 Sm3 2.788(8) 6_565
C20 C40 1.41(2) .
C20 C21 1.48(2) .
C20 Sm4 2.40(3) 6_565
C20 Sm3 2.66(2) 6_565
C21 C22 1.425(16) .
C21 Sm3 2.440(7) 6_565
C21 Sm4 2.706(10) 6_565
C22 C23 1.41(3) .
C22 C42 1.515(14) .
C22 Sm3 2.696(7) 6_565
C22 Sm4 2.981(13) 6_565
C23 C45 1.453(16) .
C23 C24 1.46(2) .
C24 C25 1.42(2) .
C25 C46 1.368(18) .
C25 C26 1.431(18) .
C26 C27 1.37(2) .
C27 C28 1.38(2) .
C27 C48 1.417(18) .
C28 C29 1.403(17) .
C28 C50 1.48(2) .
C29 C30 1.466(15) .
C30 C52 1.463(15) .
C30 C31 1.496(13) .
C31 C32 1.492(16) .
C32 C54 1.360(13) .
C32 C33 1.50(2) .
C33 C34 1.410(18) .
C34 C35 1.425(18) .
C34 C56 1.46(2) .
C35 C36 1.368(19) .
C35 C58 1.480(17) .
C36 C37 1.496(17) .
C37 C60 1.28(2) .
C37 C38 1.551(18) .
C38 C39 1.347(17) .
C38 Sm4 2.732(16) 6_565
C39 C40 1.405(14) .
C39 C62 1.435(19) .
C39 Sm4 2.706(11) 6_565
C40 C41 1.442(15) .
C40 Sm4 2.459(9) 6_565
C40 Sm3 3.063(9) 6_565
C41 C42 1.344(19) .
C41 C63 1.40(2) .
C41 Sm4 2.796(14) 6_565
C42 C43 1.45(2) .
C42 Sm4 3.007(9) 6_565
C43 C65 1.421(16) .
C43 C44 1.44(3) .
C44 C45 1.326(17) .
C44 C68 1.418(17) .
C45 C46 1.478(16) .
C46 C47 1.47(2) .
C47 C48 1.27(2) .
C47 C69 1.40(2) .
C47 Sm1 2.62(2) 6_565
C48 C49 1.46(2) .
C48 Sm1 2.745(10) 6_565
C48 Sm5 2.972(13) 6_565
C49 C50 1.413(16) .
C49 C71 1.44(2) .
C49 Sm5 2.52(2) 6_565
C49 Sm1 2.681(17) 6_565
C49 Sm2 3.033(18) 6_565
C50 C51 1.355(18) .
C50 Sm5 2.539(12) 6_565
C50 Sm1 3.024(7) 6_565
C51 C73 1.478(17) .
C51 C52 1.479(18) .
C51 Sm5 2.566(17) 6_565
C52 C53 1.377(18) .
C53 C75 1.428(17) .
C53 C54 1.48(2) .
C54 C55 1.443(17) .
C55 C56 1.383(17) .
C55 C76 1.441(17) .
C56 C57 1.379(19) .
C57 C78 1.44(2) .
C57 C58 1.49(2) .
C58 C59 1.368(17) .
C59 C60 1.47(2) .
C59 C80 1.487(19) .
C60 C61 1.42(2) .
C61 C62 1.397(18) .
C61 C81 1.46(2) .
C62 C63 1.449(19) .
C63 C64 1.458(14) .
C64 C65 1.417(14) .
C64 C82 1.475(14) .
C65 C66 1.514(10) .
C66 C67 1.337(14) .
C66 C84 1.419(15) .
C67 C68 1.469(17) .
C67 C87 1.481(14) .
C67 Sm2 2.798(8) 6_565
C67 Sm1 2.877(7) 6_565
C68 C69 1.422(16) .
C68 Sm1 2.726(13) 6_565
C68 Sm2 3.049(13) 6_565
C69 C70 1.370(19) .
C69 Sm1 2.498(10) 6_565
C69 Sm2 2.923(11) 6_565
C70 C71 1.425(17) .
C70 C87 1.45(2) .
C70 Sm1 2.43(2) 6_565
C70 Sm2 2.52(2) 6_565
C70 Sm5 2.74(2) 6_565
C71 C72 1.373(19) .
C71 Sm5 2.457(12) 6_565
C71 Sm1 2.598(9) 6_565
C71 Sm2 2.639(9) 6_565
C72 C88 1.45(2) .
C72 C73 1.455(18) .
C72 Sm5 2.489(15) 6_565
C72 Sm2 2.674(12) 6_565
C72 Sm1 2.982(12) 6_565
C73 C74 1.38(2) .
C73 Sm5 2.613(11) 6_565
C74 C75 1.376(19) .
C74 C89 1.499(17) .
C75 C76 1.48(3) .
C76 C77 1.394(17) .
C77 C78 1.46(2) .
C77 C90 1.529(18) .
C78 C79 1.51(2) .
C79 C80 1.41(2) .
C79 C92 1.43(2) .
C80 C81 1.42(2) .
C81 C82 1.43(2) .
C82 C83 1.384(19) .
C83 C84 1.48(3) .
C83 C92 1.498(14) .
C84 C85 1.428(16) .
C85 C86 1.454(18) .
C85 C91 1.466(18) .
C85 Sm2 3.044(8) 6_565
C86 C88 1.38(2) .
C86 C87 1.39(2) .
C86 Sm2 2.604(10) 6_565
C87 Sm2 2.542(12) 6_565
C87 Sm1 2.793(12) 6_565
C88 C89 1.54(2) .
C88 Sm2 2.716(14) 6_565
C88 Sm5 2.919(15) 6_565
C89 C90 1.35(2) .
C90 C91 1.413(16) .
C91 C92 1.38(2) .
Ni1 N3 1.959(2) .
Ni1 N2 1.9601(18) .
Ni1 N2 1.9601(18) 6_565
Ni1 N1 1.964(2) .
N1 C96 1.376(3) 6_565
N1 C96 1.376(3) .
N2 C98 1.379(3) .
N2 C101 1.379(3) .
N3 C103 1.378(2) 6_565
N3 C103 1.378(2) .
C95 C95 1.358(5) 6_565
C95 C96 1.448(3) .
C95 C105 1.502(3) .
C96 C97 1.371(3) .
C97 C98 1.378(3) .
C97 H97 0.9500 .
C98 C99 1.443(3) .
C99 C100 1.362(3) .
C99 C107 1.509(3) .
C100 C101 1.441(3) .
C100 C109 1.507(3) .
C101 C102 1.379(3) .
C102 C103 1.369(3) .
C102 H102 0.9500 .
C103 C104 1.447(3) .
C104 C104 1.359(4) 6_565
C104 C111 1.499(3) .
C105 C106 1.533(4) .
C105 H10A 0.9900 .
C105 H10B 0.9900 .
C106 H10C 0.9800 .
C106 H10D 0.9800 .
C106 H10E 0.9800 .
C107 C108 1.526(4) .
C107 H10F 0.9900 .
C107 H10G 0.9900 .
C108 H10H 0.9800 .
C108 H10I 0.9800 .
C108 H10J 0.9800 .
C109 C110 1.532(4) .
C109 H10K 0.9900 .
C109 H10L 0.9900 .
C110 H11A 0.9800 .
C110 H11B 0.9800 .
C110 H11C 0.9800 .
C111 C112 1.532(3) .
C111 H11D 0.9900 .
C111 H11E 0.9900 .
C112 H11F 0.9800 .
C112 H11G 0.9800 .
C112 H11H 0.9800 .
C113 C118 1.389(6) .
C113 C114 1.399(7) .
C113 H113 0.9500 .
C114 C115 1.378(7) .
C114 H114 0.9500 .
C115 C116 1.379(8) .
C115 H115 0.9500 .
C116 C117 1.381(8) .
C116 H116 0.9500 .
C117 C118 1.400(7) .
C117 H117 0.9500 .
C118 C119 1.516(6) .
C119 H11I 0.9597 .
C119 H11J 0.9579 .
C120 C121 1.323(17) .
C120 C125 1.395(16) .
C120 H120 0.9500 .
C121 C122 1.402(16) .
C121 H11I 0.9695 .
C121 H121 0.9500 .
C122 C123 1.382(16) .
C122 H122 0.9500 .
C123 C124 1.389(16) .
C123 H123 0.9500 .
C124 C125 1.357(15) .
C124 H124 0.9500 .
C125 C126 1.471(19) .
C126 H12A 0.9584 .
C126 H12B 0.9611 .
C127 C132 1.388(12) .
C127 C128 1.393(16) .
C127 H127 0.9500 .
C128 C129 1.376(12) .
C128 H128 0.9500 .
C129 C130 1.394(11) .
C129 H129 0.9500 .
C130 C131 1.388(9) .
C130 H130 0.9500 .
C131 C132 1.386(7) .
C131 H131 0.9500 .
C132 C133 1.536(10) .
C133 H13A 0.9800 .
C133 H13B 0.9800 .
C133 H13C 0.9800 .
